data_8105280
loop_
_publ_author_name
'Wang, Wan-Wan'
'Deng, Xiao-Wei'
'Wu, Wei-Na'

_publ_section_title
;
 Crystal structure of bis
 [1-(phenylsulfonyl)-2-(1-(pyrazin-2-yl)ethylidene)hydrazin-1-ido-\k3
 N,N&#x2032;,O]cobalt(II), C24H22N8O4S2Co
;
_journal_issue 4
_journal_name_full 'Zeitschrift f\"ur Kristallographie - New Crystal Structures'
_journal_page_first 763
_journal_page_last 764
_journal_paper_doi 10.1515/ncrs-2019-0611
_journal_volume 235
_journal_year 2020
_chemical_formula_sum 'C24 H22 Co N8 O4 S2'
_chemical_formula_weight 609.54
_space_group_crystal_system orthorhombic
_space_group_IT_number 41
_space_group_name_Hall 'A 2 -2ab'
_space_group_name_H-M_alt 'A e a 2'
_atom_sites_solution_hydrogens geom
_cell_angle_alpha 90
_cell_angle_beta 90
_cell_angle_gamma 90
_cell_formula_units_Z 4
_cell_length_a 12.043(5)
_cell_length_b 21.723(9)
_cell_length_c 9.961(4)
_cell_measurement_reflns_used 1191
_cell_measurement_temperature 296(2)
_cell_measurement_theta_max 20.74
_cell_measurement_theta_min 2.53
_cell_volume 2605.9(19)
_computing_cell_refinement 'Bruker SAINT'
_computing_data_collection 'Bruker APEX2'
_computing_data_reduction 'Bruker SAINT'
_computing_molecular_graphics 'Bruker SHELXTL'
_computing_publication_material 'Bruker SHELXTL'
_computing_structure_refinement 'SHELXL-2014/7 (Sheldrick, 2014)'
_computing_structure_solution 'SHELXS-97 (Sheldrick, 2008)'
_diffrn_ambient_temperature 296(2)
_diffrn_measured_fraction_theta_full 0.999
_diffrn_measured_fraction_theta_max 0.999
_diffrn_measurement_device_type 'Bruker APEX-II CCD'
_diffrn_measurement_method '\f and \w scans'
_diffrn_radiation_type MoK\a
_diffrn_radiation_wavelength 0.71073
_diffrn_reflns_av_R_equivalents 0.0459
_diffrn_reflns_av_unetI/netI 0.0590
_diffrn_reflns_Laue_measured_fraction_full 0.999
_diffrn_reflns_Laue_measured_fraction_max 0.999
_diffrn_reflns_limit_h_max 14
_diffrn_reflns_limit_h_min -13
_diffrn_reflns_limit_k_max 18
_diffrn_reflns_limit_k_min -25
_diffrn_reflns_limit_l_max 11
_diffrn_reflns_limit_l_min -11
_diffrn_reflns_number 6416
_diffrn_reflns_point_group_measured_fraction_full 0.969
_diffrn_reflns_point_group_measured_fraction_max 0.969
_diffrn_reflns_theta_full 24.999
_diffrn_reflns_theta_max 24.999
_diffrn_reflns_theta_min 1.875
_exptl_absorpt_coefficient_mu 0.867
_exptl_absorpt_correction_T_max 0.850
_exptl_absorpt_correction_T_min 0.822
_exptl_absorpt_correction_type multi-scan
_exptl_absorpt_process_details sadabs
_exptl_crystal_colour black
_exptl_crystal_density_diffrn 1.554
_exptl_crystal_description block
_exptl_crystal_F_000 1252
_exptl_crystal_size_max 0.240
_exptl_crystal_size_mid 0.230
_exptl_crystal_size_min 0.180
_refine_diff_density_max 0.209
_refine_diff_density_min -0.203
_refine_diff_density_rms 0.047
_refine_ls_abs_structure_details
;
 Flack x determined using 701 quotients [(I+)-(I-)]/[(I+)+(I-)]
 (Parsons, Flack and Wagner, Acta Cryst. B69 (2013) 249-259).
;
_refine_ls_abs_structure_Flack 0.025(17)
_refine_ls_extinction_coef .
_refine_ls_extinction_method none
_refine_ls_goodness_of_fit_ref 1.024
_refine_ls_hydrogen_treatment constr
_refine_ls_matrix_type full
_refine_ls_number_parameters 177
_refine_ls_number_reflns 2220
_refine_ls_number_restraints 1
_refine_ls_restrained_S_all 1.024
_refine_ls_R_factor_all 0.0505
_refine_ls_R_factor_gt 0.0366
_refine_ls_shift/su_max 0.001
_refine_ls_shift/su_mean 0.000
_refine_ls_structure_factor_coef Fsqd
_refine_ls_weighting_details 'w=1/[\s^2^(Fo^2^)+(0.0167P)^2^+1.1360P] where P=(Fo^2^+2Fc^2^)/3'
_refine_ls_weighting_scheme calc
_refine_ls_wR_factor_gt 0.0704
_refine_ls_wR_factor_ref 0.0764
_reflns_Friedel_coverage 0.820
_reflns_Friedel_fraction_full 0.935
_reflns_Friedel_fraction_max 0.935
_reflns_number_gt 1836
_reflns_number_total 2220
_reflns_threshold_expression 'I > 2\s(I)'
_cod_data_source_file suppl_ncrs-2019-0611_suppl.cif
_cod_data_source_block 1
_cod_original_cell_volume 2605.9(18)
_cod_original_sg_symbol_Hall 'A 2 -2ac'
_cod_original_sg_symbol_H-M 'A b a 2'
_cod_database_code 8105280
_shelx_space_group_comment
;
The symmetry employed for this shelxl refinement is uniquely defined
by the following loop, which should always be used as a source of
symmetry information in preference to the above space-group names.
They are only intended as comments.
;
_shelx_estimated_absorpt_t_min 0.819
_shelx_estimated_absorpt_t_max 0.860

loop_
_space_group_symop_operation_xyz
'x, y, z'
'-x, -y, z'
'x+1/2, -y+1/2, z'
'-x+1/2, y+1/2, z'
'x, y+1/2, z+1/2'
'-x, -y+1/2, z+1/2'
'x+1/2, -y+1, z+1/2'
'-x+1/2, y+1, z+1/2'

loop_
_atom_site_label
_atom_site_type_symbol
_atom_site_fract_x
_atom_site_fract_y
_atom_site_fract_z
_atom_site_U_iso_or_equiv
_atom_site_adp_type
_atom_site_occupancy
_atom_site_site_symmetry_order
_atom_site_calc_flag
_atom_site_refinement_flags_posn
_atom_site_refinement_flags_adp
_atom_site_refinement_flags_occupancy
_atom_site_disorder_assembly
_atom_site_disorder_group
Co1 Co 0.5000 0.5000 0.61170(11) 0.0345(3) Uani 1 2 d S T P . .
S1 S 0.60263(10) 0.60434(6) 0.76987(15) 0.0401(3) Uani 1 1 d . . . . .
N1 N 0.5729(4) 0.4438(2) 0.4643(4) 0.0422(11) Uani 1 1 d . . . . .
N2 N 0.6984(6) 0.3691(2) 0.2973(6) 0.0786(19) Uani 1 1 d . . . . .
N3 N 0.6655(3) 0.52172(18) 0.6270(5) 0.0351(10) Uani 1 1 d . . . . .
N4 N 0.7042(3) 0.5622(2) 0.7221(5) 0.0408(12) Uani 1 1 d . . . . .
O1 O 0.4955(2) 0.57233(17) 0.7585(4) 0.0443(10) Uani 1 1 d . . . . .
O2 O 0.6272(4) 0.62934(19) 0.8988(4) 0.0588(12) Uani 1 1 d . . . . .
C1 C 0.5258(5) 0.4049(3) 0.3798(7) 0.0529(16) Uani 1 1 d . . . . .
H1A H 0.4488 0.4025 0.3753 0.064 Uiso 1 1 calc R U . . .
C2 C 0.5895(7) 0.3678(3) 0.2982(6) 0.071(2) Uani 1 1 d . . . . .
H2B H 0.5535 0.3405 0.2409 0.086 Uiso 1 1 calc R U . . .
C3 C 0.7450(6) 0.4090(3) 0.3805(7) 0.0605(17) Uani 1 1 d . . . . .
H3A H 0.8220 0.4118 0.3816 0.073 Uiso 1 1 calc R U . . .
C4 C 0.6858(4) 0.4463(3) 0.4652(6) 0.0397(14) Uani 1 1 d . . . . .
C5 C 0.7358(4) 0.4898(2) 0.5591(5) 0.0383(14) Uani 1 1 d . . . . .
C6 C 0.8589(4) 0.4966(3) 0.5754(6) 0.0531(18) Uani 1 1 d . . . . .
H6A H 0.8961 0.4687 0.5158 0.080 Uiso 1 1 calc R U . . .
H6B H 0.8802 0.5381 0.5546 0.080 Uiso 1 1 calc R U . . .
H6C H 0.8791 0.4873 0.6664 0.080 Uiso 1 1 calc R U . . .
C7 C 0.5917(4) 0.6669(3) 0.6563(5) 0.0400(14) Uani 1 1 d . . . . .
C8 C 0.6817(5) 0.6861(3) 0.5871(9) 0.077(2) Uani 1 1 d . . . . .
H8A H 0.7492 0.6658 0.5964 0.092 Uiso 1 1 calc R U . . .
C9 C 0.6728(6) 0.7363(4) 0.5024(9) 0.095(3) Uani 1 1 d . . . . .
H9A H 0.7346 0.7496 0.4546 0.114 Uiso 1 1 calc R U . . .
C10 C 0.5747(6) 0.7661(3) 0.4885(8) 0.072(2) Uani 1 1 d . . . . .
H10A H 0.5695 0.8005 0.4332 0.087 Uiso 1 1 calc R U . . .
C11 C 0.4848(6) 0.7457(3) 0.5551(6) 0.0609(19) Uani 1 1 d . . . . .
H11A H 0.4171 0.7656 0.5434 0.073 Uiso 1 1 calc R U . . .
C12 C 0.4912(5) 0.6963(3) 0.6396(6) 0.0518(17) Uani 1 1 d . . . . .
H12A H 0.4285 0.6827 0.6853 0.062 Uiso 1 1 calc R U . . .

loop_
_atom_site_aniso_label
_atom_site_aniso_U_11
_atom_site_aniso_U_22
_atom_site_aniso_U_33
_atom_site_aniso_U_23
_atom_site_aniso_U_13
_atom_site_aniso_U_12
Co1 0.0227(4) 0.0439(5) 0.0370(5) 0.000 0.000 -0.0009(5)
S1 0.0385(7) 0.0442(8) 0.0376(7) -0.0027(7) -0.0013(7) -0.0014(7)
N1 0.043(3) 0.044(3) 0.039(3) -0.002(2) 0.004(2) -0.002(2)
N2 0.103(5) 0.058(4) 0.074(5) -0.016(3) 0.030(4) 0.000(3)
N3 0.024(2) 0.036(2) 0.045(3) 0.003(2) -0.002(2) -0.0025(18)
N4 0.031(2) 0.043(3) 0.049(3) 0.001(2) -0.006(2) -0.001(2)
O1 0.035(2) 0.051(2) 0.047(2) -0.0080(19) 0.011(2) -0.0033(16)
O2 0.078(3) 0.057(3) 0.042(2) -0.012(2) -0.008(2) -0.004(2)
C1 0.059(4) 0.056(4) 0.044(4) -0.002(3) 0.001(3) -0.015(3)
C2 0.104(6) 0.062(5) 0.048(5) -0.008(4) 0.017(4) -0.021(4)
C3 0.062(4) 0.055(4) 0.064(5) -0.005(4) 0.029(4) 0.005(4)
C4 0.038(3) 0.040(3) 0.042(3) 0.004(3) 0.010(3) 0.006(3)
C5 0.028(3) 0.040(3) 0.047(3) 0.009(3) 0.007(2) 0.001(3)
C6 0.028(3) 0.064(4) 0.067(5) 0.011(4) 0.005(3) 0.004(3)
C7 0.040(3) 0.037(3) 0.043(3) 0.000(2) -0.004(3) 0.000(3)
C8 0.041(3) 0.088(5) 0.100(6) 0.042(5) 0.006(4) 0.004(3)
C9 0.063(5) 0.099(6) 0.124(7) 0.062(6) 0.017(5) 0.004(5)
C10 0.084(5) 0.060(4) 0.073(5) 0.020(4) -0.017(5) -0.004(4)
C11 0.065(5) 0.051(4) 0.066(5) -0.003(3) -0.023(4) 0.019(4)
C12 0.047(3) 0.063(4) 0.046(5) -0.004(3) 0.005(3) 0.011(3)

loop_
_atom_type_symbol
_atom_type_description
_atom_type_scat_dispersion_real
_atom_type_scat_dispersion_imag
_atom_type_scat_source
C C 0.0033 0.0016 'International Tables Vol C Tables 4.2.6.8 and 6.1.1.4'
H H 0.0000 0.0000 'International Tables Vol C Tables 4.2.6.8 and 6.1.1.4'
N N 0.0061 0.0033 'International Tables Vol C Tables 4.2.6.8 and 6.1.1.4'
O O 0.0106 0.0060 'International Tables Vol C Tables 4.2.6.8 and 6.1.1.4'
S S 0.1246 0.1234 'International Tables Vol C Tables 4.2.6.8 and 6.1.1.4'
Co Co 0.3494 0.9721 'International Tables Vol C Tables 4.2.6.8 and 6.1.1.4'

loop_
_geom_angle_atom_site_label_1
_geom_angle_atom_site_label_2
_geom_angle_atom_site_label_3
_geom_angle
_geom_angle_site_symmetry_1
_geom_angle_site_symmetry_3
N3 Co1 N3 171.5(3) . 2_665
N3 Co1 N1 108.87(19) . 2_665
N3 Co1 N1 77.30(17) 2_665 2_665
N3 Co1 N1 77.30(17) . .
N3 Co1 N1 108.87(19) 2_665 .
N1 Co1 N1 91.4(3) 2_665 .
N3 Co1 O1 78.81(15) . .
N3 Co1 O1 95.34(16) 2_665 .
N1 Co1 O1 92.27(16) 2_665 .
N1 Co1 O1 155.72(14) . .
N3 Co1 O1 95.34(16) . 2_665
N3 Co1 O1 78.81(15) 2_665 2_665
N1 Co1 O1 155.72(14) 2_665 2_665
N1 Co1 O1 92.27(16) . 2_665
O1 Co1 O1 94.2(2) . 2_665
O2 S1 O1 115.6(2) . .
O2 S1 N4 109.1(2) . .
O1 S1 N4 112.2(2) . .
O2 S1 C7 107.3(3) . .
O1 S1 C7 104.4(2) . .
N4 S1 C7 107.8(3) . .
C1 N1 C4 117.3(5) . .
C1 N1 Co1 129.6(4) . .
C4 N1 Co1 112.9(4) . .
C2 N2 C3 115.7(6) . .
C5 N3 N4 119.0(4) . .
C5 N3 Co1 118.4(3) . .
N4 N3 Co1 121.8(3) . .
N3 N4 S1 108.2(3) . .
S1 O1 Co1 112.11(19) . .
N1 C1 C2 120.8(6) . .
N1 C1 H1A 119.6 . .
C2 C1 H1A 119.6 . .
N2 C2 C1 123.2(7) . .
N2 C2 H2B 118.4 . .
C1 C2 H2B 118.4 . .
N2 C3 C4 123.6(7) . .
N2 C3 H3A 118.2 . .
C4 C3 H3A 118.2 . .
N1 C4 C3 119.4(6) . .
N1 C4 C5 116.3(5) . .
C3 C4 C5 124.3(5) . .
N3 C5 C4 114.5(4) . .
N3 C5 C6 122.7(5) . .
C4 C5 C6 122.8(5) . .
C5 C6 H6A 109.5 . .
C5 C6 H6B 109.5 . .
H6A C6 H6B 109.5 . .
C5 C6 H6C 109.5 . .
H6A C6 H6C 109.5 . .
H6B C6 H6C 109.5 . .
C8 C7 C12 119.9(5) . .
C8 C7 S1 120.3(4) . .
C12 C7 S1 119.8(4) . .
C7 C8 C9 119.6(6) . .
C7 C8 H8A 120.2 . .
C9 C8 H8A 120.2 . .
C10 C9 C8 120.4(7) . .
C10 C9 H9A 119.8 . .
C8 C9 H9A 119.8 . .
C11 C10 C9 119.6(7) . .
C11 C10 H10A 120.2 . .
C9 C10 H10A 120.2 . .
C10 C11 C12 121.2(6) . .
C10 C11 H11A 119.4 . .
C12 C11 H11A 119.4 . .
C11 C12 C7 119.2(6) . .
C11 C12 H12A 120.4 . .
C7 C12 H12A 120.4 . .

loop_
_geom_bond_atom_site_label_1
_geom_bond_atom_site_label_2
_geom_bond_distance
_geom_bond_site_symmetry_2
Co1 N3 2.054(4) .
Co1 N3 2.054(4) 2_665
Co1 N1 2.102(5) 2_665
Co1 N1 2.102(5) .
Co1 O1 2.147(4) .
Co1 O1 2.147(4) 2_665
S1 O2 1.426(4) .
S1 O1 1.470(3) .
S1 N4 1.600(4) .
S1 C7 1.773(6) .
N1 C1 1.321(7) .
N1 C4 1.361(6) .
N2 C2 1.313(9) .
N2 C3 1.323(8) .
N3 C5 1.287(6) .
N3 N4 1.374(6) .
C1 C2 1.378(8) .
C1 H1A 0.9300 .
C2 H2B 0.9300 .
C3 C4 1.370(7) .
C3 H3A 0.9300 .
C4 C5 1.459(8) .
C5 C6 1.498(7) .
C6 H6A 0.9600 .
C6 H6B 0.9600 .
C6 H6C 0.9600 .
C7 C8 1.350(7) .
C7 C12 1.379(7) .
C8 C9 1.382(9) .
C8 H8A 0.9300 .
C9 C10 1.354(9) .
C9 H9A 0.9300 .
C10 C11 1.345(9) .
C10 H10A 0.9300 .
C11 C12 1.366(8) .
C11 H11A 0.9300 .
C12 H12A 0.9300 .
